data_4321088
loop_
_publ_author_name
'Daniel Fortin'
'Marc Drouin'
'Pierre D. Harvey'

_publ_section_title
;
 Preparation and Characterization of {[M(dmb)2]TCNQ.xTCNQ\% }n Polymers (M
 = Cu,Ag; dmb = 1,8-Diisocyano-p-menthane; x = 0, 0.5, 1.0, 1.5; TCNQ =
 7,7,8,8-Tetracyano-p-quinodimethane) and Design of New Semi- and
 Photoconducting Organometallic Materials
;
_journal_name_full 'Inorganic Chemistry'
_journal_page_first 2758
_journal_page_last 2769
_journal_paper_doi 10.1021/ic990975o
_journal_volume 39
_journal_year 2000
_chemical_formula_sum 'C54 H46 Ag N14'
_chemical_formula_weight 998.92
_chemical_name_systematic
;
Ag(dmb)2(TCNQ) 1.5(TCNQ)
;
_space_group_IT_number 15
_symmetry_cell_setting monoclinic
_symmetry_space_group_name_Hall '-C 2yc'
_symmetry_space_group_name_H-M 'C 1 2/c 1'
_atom_sites_solution_hydrogens geom
_atom_sites_solution_primary direct
_atom_sites_solution_secondary difmap
_audit_creation_method SHELXL-97
_cell_angle_alpha 90.00
_cell_angle_beta 104.87(4)
_cell_angle_gamma 90.00
_cell_formula_units_Z 8
_cell_length_a 25.830(11)
_cell_length_b 9.680(2)
_cell_length_c 42.183(19)
_cell_measurement_temperature 293(2)
_cell_volume 10194(7)
_diffrn_ambient_temperature 293(2)
_diffrn_measured_fraction_theta_full 0.993
_diffrn_measured_fraction_theta_max 0.993
_diffrn_radiation_monochromator graphite
_diffrn_radiation_source 'fine-focus sealed tube'
_diffrn_radiation_type CuKa
_diffrn_radiation_wavelength 1.54060
_diffrn_reflns_av_R_equivalents 0.0000
_diffrn_reflns_av_sigmaI/netI 0.1100
_diffrn_reflns_limit_h_max 28
_diffrn_reflns_limit_h_min -28
_diffrn_reflns_limit_k_max 10
_diffrn_reflns_limit_k_min 0
_diffrn_reflns_limit_l_max 47
_diffrn_reflns_limit_l_min 0
_diffrn_reflns_number 7540
_diffrn_reflns_theta_full 59.98
_diffrn_reflns_theta_max 59.98
_diffrn_reflns_theta_min 2.17
_exptl_absorpt_coefficient_mu 3.571
_exptl_crystal_density_diffrn 1.302
_exptl_crystal_density_method 'not measured'
_exptl_crystal_F_000 4120
_refine_diff_density_max 1.617
_refine_diff_density_min -1.632
_refine_diff_density_rms 0.127
_refine_ls_extinction_coef 0.00007(2)
_refine_ls_extinction_expression Fc^*^=kFc[1+0.001xFc^2^\l^3^/sin(2\q)]^-1/4^
_refine_ls_extinction_method SHELXL
_refine_ls_goodness_of_fit_ref 0.949
_refine_ls_hydrogen_treatment mixed
_refine_ls_matrix_type full
_refine_ls_number_parameters 578
_refine_ls_number_reflns 7540
_refine_ls_number_restraints 84
_refine_ls_restrained_S_all 0.946
_refine_ls_R_factor_all 0.1642
_refine_ls_R_factor_gt 0.0701
_refine_ls_shift/su_max 0.047
_refine_ls_shift/su_mean 0.012
_refine_ls_structure_factor_coef Fsqd
_refine_ls_weighting_details 'calc w=1/[\s^2^(Fo^2^)+(0.1350P)^2^+0.0000P] where P=(Fo^2^+2Fc^2^)/3'
_refine_ls_weighting_scheme calc
_refine_ls_wR_factor_gt 0.1723
_refine_ls_wR_factor_ref 0.2133
_reflns_number_gt 3963
_reflns_number_total 7540
_reflns_threshold_expression >2sigma(I)
_cod_data_source_file ic990975o_3.cif
_cod_data_source_block 3
_cod_depositor_comments
;
The following automatic conversions were performed:

'_symmetry_cell_setting' value 'Monoclinic' changed to 'monoclinic'
according to the built-in table from CIF Core dictionary named
'cif_core.dic' version 2.4.1 from 2010-06-29.

Automatic conversion script
Id: cif_fix_values 1646 2011-03-28 12:23:43Z adriana 
;
_cod_database_code 4321088

loop_
_symmetry_equiv_pos_as_xyz
'x, y, z'
'-x, y, -z+1/2'
'x+1/2, y+1/2, z'
'-x+1/2, y+1/2, -z+1/2'
'-x, -y, -z'
'x, -y, z-1/2'
'-x+1/2, -y+1/2, -z'
'x+1/2, -y+1/2, z-1/2'

loop_
_atom_site_label
_atom_site_type_symbol
_atom_site_fract_x
_atom_site_fract_y
_atom_site_fract_z
_atom_site_U_iso_or_equiv
_atom_site_adp_type
_atom_site_occupancy
_atom_site_symmetry_multiplicity
_atom_site_calc_flag
_atom_site_refinement_flags
_atom_site_disorder_assembly
_atom_site_disorder_group
Ag Ag 0.20908(2) 0.26348(6) 0.249662(14) 0.0381(2) Uani 1 1 d . . .
C2 C 0.3732(15) 0.113(2) 0.3231(7) 0.0477(9) Uani 0.372(6) 1 d PD A 1
C3 C 0.3835(9) 0.2101(18) 0.3527(5) 0.0477(9) Uani 0.372(6) 1 d PD A 1
H3A H 0.4155 0.1804 0.3688 0.057 Uiso 0.37 1 calc P A 1
H3B H 0.3537 0.2044 0.3627 0.057 Uiso 0.37 1 calc P A 1
C4 C 0.3906(14) 0.362(2) 0.3430(8) 0.0477(9) Uani 0.372(6) 1 d PD A 1
H4A H 0.4000 0.4190 0.3625 0.057 Uiso 0.37 1 calc P A 1
H4B H 0.3572 0.3961 0.3290 0.057 Uiso 0.37 1 calc P A 1
C5 C 0.4353(8) 0.3714(15) 0.3246(4) 0.0477(9) Uani 0.372(6) 1 d PD A 1
H5 H 0.4688 0.3382 0.3392 0.057 Uiso 0.37 1 calc P A 1
C6 C 0.4213(14) 0.279(2) 0.2942(5) 0.0477(9) Uani 0.372(6) 1 d PD A 1
H6A H 0.4491 0.2864 0.2826 0.057 Uiso 0.37 1 calc P A 1
H6B H 0.3879 0.3096 0.2796 0.057 Uiso 0.37 1 calc P A 1
C7 C 0.4157(9) 0.1258(17) 0.3035(5) 0.0477(9) Uani 0.372(6) 1 d PD A 1
H7A H 0.4053 0.0701 0.2838 0.057 Uiso 0.37 1 calc P A 1
H7B H 0.4499 0.0920 0.3166 0.057 Uiso 0.37 1 calc P A 1
C8 C 0.4432(13) 0.523(2) 0.3155(6) 0.0477(9) Uani 0.372(6) 1 d PD A 1
C10 C 0.3678(9) -0.0380(18) 0.3335(5) 0.0477(9) Uani 0.372(6) 1 d PD A 1
H10A H 0.3607 -0.0963 0.3144 0.071 Uiso 0.37 1 calc P A 1
H10B H 0.3388 -0.0450 0.3438 0.071 Uiso 0.37 1 calc P A 1
H10C H 0.4005 -0.0666 0.3486 0.071 Uiso 0.37 1 calc P A 1
C11 C 0.4584(9) 0.614(2) 0.3462(5) 0.0477(9) Uani 0.372(6) 1 d PD A 1
H11A H 0.4304 0.6105 0.3574 0.071 Uiso 0.37 1 calc P A 1
H11B H 0.4629 0.7080 0.3399 0.071 Uiso 0.37 1 calc P A 1
H11C H 0.4912 0.5817 0.3605 0.071 Uiso 0.37 1 calc P A 1
C12 C 0.4897(8) 0.533(2) 0.2987(5) 0.0477(9) Uani 0.372(6) 1 d PD A 1
H12A H 0.4820 0.4751 0.2795 0.071 Uiso 0.37 1 calc P A 1
H12B H 0.5223 0.5024 0.3137 0.071 Uiso 0.37 1 calc P A 1
H12C H 0.4937 0.6267 0.2925 0.071 Uiso 0.37 1 calc P A 1
C14 C 0.3895(8) 0.0014(18) 0.1846(5) 0.0484(9) Uani 0.529(6) 1 d PD B 1
C15 C 0.4201(6) 0.1296(14) 0.2015(4) 0.0484(9) Uani 0.529(6) 1 d PD B 1
H15A H 0.4410 0.1040 0.2232 0.058 Uiso 0.53 1 calc P B 1
H15B H 0.4447 0.1606 0.1891 0.058 Uiso 0.53 1 calc P B 1
C16 C 0.3824(11) 0.249(2) 0.2044(5) 0.0484(9) Uani 0.529(6) 1 d PD B 1
H16A H 0.4035 0.3297 0.2131 0.058 Uiso 0.53 1 calc P B 1
H16B H 0.3616 0.2233 0.2197 0.058 Uiso 0.53 1 calc P B 1
C17 C 0.3444(5) 0.2841(12) 0.1710(3) 0.0484(9) Uani 0.529(6) 1 d PD B 1
H17 H 0.3666 0.3094 0.1562 0.058 Uiso 0.53 1 calc P B 1
C18 C 0.3115(7) 0.1559(15) 0.1565(6) 0.0484(9) Uani 0.529(6) 1 d PD B 1
H18A H 0.2878 0.1788 0.1353 0.058 Uiso 0.53 1 calc P B 1
H18B H 0.2898 0.1265 0.1708 0.058 Uiso 0.53 1 calc P B 1
C19 C 0.3494(6) 0.0378(14) 0.1524(4) 0.0484(9) Uani 0.529(6) 1 d PD B 1
H19A H 0.3283 -0.0434 0.1440 0.058 Uiso 0.53 1 calc P B 1
H19B H 0.3687 0.0650 0.1365 0.058 Uiso 0.53 1 calc P B 1
C20 C 0.3080(8) 0.4077(16) 0.1727(5) 0.0484(9) Uani 0.529(6) 1 d PD B 1
C22 C 0.4288(6) -0.1122(15) 0.1801(4) 0.0484(9) Uani 0.529(6) 1 d PD B 1
H22A H 0.4530 -0.1329 0.2010 0.073 Uiso 0.53 1 calc P B 1
H22B H 0.4487 -0.0805 0.1652 0.073 Uiso 0.53 1 calc P B 1
H22C H 0.4091 -0.1938 0.1715 0.073 Uiso 0.53 1 calc P B 1
C23 C 0.3411(7) 0.5357(15) 0.1867(4) 0.0484(9) Uani 0.529(6) 1 d PD B 1
H23A H 0.3174 0.6113 0.1876 0.073 Uiso 0.53 1 calc P B 1
H23B H 0.3639 0.5602 0.1728 0.073 Uiso 0.53 1 calc P B 1
H23C H 0.3626 0.5158 0.2084 0.073 Uiso 0.53 1 calc P B 1
C24 C 0.2701(6) 0.4420(18) 0.1391(4) 0.0484(9) Uani 0.529(6) 1 d PD B 1
H24A H 0.2474 0.5180 0.1415 0.073 Uiso 0.53 1 calc P B 1
H24B H 0.2484 0.3628 0.1310 0.073 Uiso 0.53 1 calc P B 1
H24C H 0.2907 0.4667 0.1240 0.073 Uiso 0.53 1 calc P B 1
C2' C 0.4445(8) 0.5298(14) 0.3184(4) 0.0477(9) Uani 0.628(6) 1 d PD A 2
C3' C 0.4647(5) 0.4038(12) 0.3030(3) 0.0477(9) Uani 0.628(6) 1 d PD A 2
H3'1 H 0.4712 0.4309 0.2822 0.057 Uiso 0.63 1 calc P A 2
H3'2 H 0.4985 0.3738 0.3173 0.057 Uiso 0.63 1 calc P A 2
C4' C 0.4252(9) 0.2821(16) 0.2972(4) 0.0477(9) Uani 0.628(6) 1 d PD A 2
H4'1 H 0.3929 0.3077 0.2807 0.057 Uiso 0.63 1 calc P A 2
H4'2 H 0.4411 0.2036 0.2889 0.057 Uiso 0.63 1 calc P A 2
C5' C 0.4106(5) 0.2409(11) 0.3289(3) 0.0477(9) Uani 0.628(6) 1 d PD A 2
H5' H 0.4440 0.2164 0.3450 0.057 Uiso 0.63 1 calc P A 2
C6' C 0.3868(8) 0.3683(14) 0.3424(5) 0.0477(9) Uani 0.628(6) 1 d PD A 2
H6'1 H 0.3774 0.3436 0.3625 0.057 Uiso 0.63 1 calc P A 2
H6'2 H 0.3545 0.3982 0.3266 0.057 Uiso 0.63 1 calc P A 2
C7' C 0.4283(5) 0.4876(12) 0.3493(3) 0.0477(9) Uani 0.628(6) 1 d PD A 2
H7'1 H 0.4130 0.5666 0.3578 0.057 Uiso 0.63 1 calc P A 2
H7'2 H 0.4598 0.4585 0.3659 0.057 Uiso 0.63 1 calc P A 2
C8' C 0.3738(9) 0.1156(14) 0.3248(5) 0.0477(9) Uani 0.628(6) 1 d PD A 2
C10' C 0.4871(5) 0.6461(13) 0.3248(3) 0.0477(9) Uani 0.628(6) 1 d PD A 2
H10D H 0.4961 0.6685 0.3048 0.071 Uiso 0.63 1 calc P A 2
H10E H 0.5186 0.6153 0.3408 0.071 Uiso 0.63 1 calc P A 2
H10F H 0.4729 0.7265 0.3330 0.071 Uiso 0.63 1 calc P A 2
C11' C 0.3972(6) -0.0096(13) 0.3109(3) 0.0477(9) Uani 0.628(6) 1 d PD A 2
H11D H 0.3727 -0.0857 0.3083 0.071 Uiso 0.63 1 calc P A 2
H11E H 0.4307 -0.0354 0.3257 0.071 Uiso 0.63 1 calc P A 2
H11F H 0.4030 0.0140 0.2899 0.071 Uiso 0.63 1 calc P A 2
C12' C 0.3614(5) 0.0777(15) 0.3579(3) 0.0477(9) Uani 0.628(6) 1 d PD A 2
H12D H 0.3373 0.0005 0.3547 0.071 Uiso 0.63 1 calc P A 2
H12E H 0.3451 0.1554 0.3658 0.071 Uiso 0.63 1 calc P A 2
H12F H 0.3941 0.0538 0.3737 0.071 Uiso 0.63 1 calc P A 2
C14' C 0.3103(9) 0.4201(17) 0.1756(5) 0.0484(9) Uani 0.471(6) 1 d PD B 2
C15' C 0.2972(7) 0.3222(15) 0.1469(4) 0.0484(9) Uani 0.471(6) 1 d PD B 2
H15C H 0.3149 0.3540 0.1305 0.058 Uiso 0.47 1 calc P B 2
H15D H 0.2589 0.3244 0.1370 0.058 Uiso 0.47 1 calc P B 2
C16' C 0.3142(8) 0.1720(17) 0.1560(7) 0.0484(9) Uani 0.471(6) 1 d PD B 2
H16C H 0.2911 0.1330 0.1686 0.058 Uiso 0.47 1 calc P B 2
H16D H 0.3097 0.1180 0.1361 0.058 Uiso 0.47 1 calc P B 2
C17' C 0.3726(6) 0.1621(13) 0.1761(4) 0.0484(9) Uani 0.471(6) 1 d PD B 2
H17' H 0.3953 0.1954 0.1623 0.058 Uiso 0.47 1 calc P B 2
C18' C 0.3828(13) 0.255(2) 0.2064(6) 0.0484(9) Uani 0.471(6) 1 d PD B 2
H18C H 0.4204 0.2509 0.2181 0.058 Uiso 0.47 1 calc P B 2
H18D H 0.3620 0.2223 0.2210 0.058 Uiso 0.47 1 calc P B 2
C19' C 0.3673(6) 0.4053(15) 0.1966(4) 0.0484(9) Uani 0.471(6) 1 d PD B 2
H19C H 0.3715 0.4604 0.2163 0.058 Uiso 0.47 1 calc P B 2
H19D H 0.3917 0.4415 0.1846 0.058 Uiso 0.47 1 calc P B 2
C20' C 0.3885(9) 0.0108(18) 0.1855(6) 0.0484(9) Uani 0.471(6) 1 d PD B 2
C22' C 0.2961(7) 0.5709(15) 0.1656(4) 0.0484(9) Uani 0.471(6) 1 d PD B 2
H22D H 0.3049 0.6287 0.1847 0.073 Uiso 0.47 1 calc P B 2
H22E H 0.2585 0.5779 0.1553 0.073 Uiso 0.47 1 calc P B 2
H22F H 0.3161 0.6004 0.1505 0.073 Uiso 0.47 1 calc P B 2
C23' C 0.3793(8) -0.0795(17) 0.1548(4) 0.0484(9) Uani 0.471(6) 1 d PD B 2
H23D H 0.3423 -0.0741 0.1428 0.073 Uiso 0.47 1 calc P B 2
H23E H 0.3882 -0.1735 0.1612 0.073 Uiso 0.47 1 calc P B 2
H23F H 0.4015 -0.0476 0.1412 0.073 Uiso 0.47 1 calc P B 2
C24' C 0.4474(6) -0.0007(19) 0.2049(4) 0.0484(9) Uani 0.471(6) 1 d PD B 2
H24D H 0.4538 0.0585 0.2238 0.073 Uiso 0.47 1 calc P B 2
H24E H 0.4701 0.0268 0.1912 0.073 Uiso 0.47 1 calc P B 2
H24F H 0.4553 -0.0945 0.2119 0.073 Uiso 0.47 1 calc P B 2
N1 N 0.3214(3) 0.1487(8) 0.30118(18) 0.0465(18) Uani 1 1 d . . .
N2 N 0.3960(3) 0.5826(7) 0.29392(16) 0.0420(17) Uani 1 1 d . . .
N3 N 0.3574(3) -0.0542(8) 0.20606(16) 0.0430(18) Uani 1 1 d . . .
N4 N 0.2757(3) 0.3790(8) 0.19648(17) 0.0439(18) Uani 1 1 d . . .
N5 N 0.5640(3) 0.3068(9) 0.07079(18) 0.053(2) Uani 1 1 d . . .
N6 N 0.7329(3) 0.3673(11) 0.1205(2) 0.068(3) Uani 1 1 d . . .
N7 N 0.6291(4) 0.3763(11) -0.1097(2) 0.079(3) Uani 1 1 d . . .
N8 N 0.8008(4) 0.4493(10) -0.0604(2) 0.065(2) Uani 1 1 d . . .
N9 N -0.0120(3) 0.1359(9) 1.06272(19) 0.061(2) Uani 1 1 d . . .
N10 N 0.1556(3) 0.2157(10) 1.11277(19) 0.064(2) Uani 1 1 d . . .
N11 N 0.0571(3) 0.2022(11) 0.87965(19) 0.068(3) Uani 1 1 d . . .
N12 N 0.2243(3) 0.2885(9) 0.93066(17) 0.055(2) Uani 1 1 d . . .
N13 N 0.8551(3) 0.4162(10) 0.0468(2) 0.065(2) Uani 1 1 d . . .
N14 N 1.0078(4) 0.4665(12) 0.1138(2) 0.088(3) Uani 1 1 d . . .
C1 C 0.2813(4) 0.1785(10) 0.2840(3) 0.053(2) Uani 1 1 d . A .
C25 C 0.6589(3) 0.3715(9) 0.0665(2) 0.041(2) Uani 1 1 d . . .
C9 C 0.3581(4) 0.6298(10) 0.2774(2) 0.048(2) Uani 1 1 d . . .
C13 C 0.3333(4) -0.1011(9) 0.2220(2) 0.044(2) Uani 1 1 d . . .
C21 C 0.2494(4) 0.3503(9) 0.2137(2) 0.043(2) Uani 1 1 d . B .
C26 C 0.7001(4) 0.3729(10) 0.0964(2) 0.046(2) Uani 1 1 d . . .
C27 C 0.6062(4) 0.3375(10) 0.06908(19) 0.043(2) Uani 1 1 d . . .
C28 C 0.6699(3) 0.3903(9) 0.0362(2) 0.041(2) Uani 1 1 d . . .
C29 C 0.7239(3) 0.4159(9) 0.0334(2) 0.045(2) Uani 1 1 d . . .
H29 H 0.7519 0.4255 0.0522 0.053 Uiso 1 1 calc . . .
C30 C 0.7332(3) 0.4254(9) 0.0039(2) 0.042(2) Uani 1 1 d . . .
H30 H 0.7681 0.4421 0.0027 0.050 Uiso 1 1 calc . . .
C31 C 0.6920(3) 0.4111(9) -0.0263(2) 0.041(2) Uani 1 1 d . . .
C32 C 0.6380(3) 0.3929(9) -0.02299(19) 0.040(2) Uani 1 1 d . . .
H32 H 0.6097 0.3896 -0.0418 0.048 Uiso 1 1 calc . . .
C33 C 0.6279(3) 0.3808(9) 0.0065(2) 0.041(2) Uani 1 1 d . . .
H33 H 0.5929 0.3659 0.0077 0.050 Uiso 1 1 calc . . .
C34 C 0.7037(3) 0.4145(10) -0.0558(2) 0.044(2) Uani 1 1 d . . .
C35 C 0.6623(4) 0.3933(11) -0.0855(2) 0.056(3) Uani 1 1 d . . .
C36 C 0.7570(4) 0.4350(10) -0.0592(2) 0.051(2) Uani 1 1 d . . .
C37 C 0.0835(3) 0.1821(10) 1.0582(2) 0.042(2) Uani 1 1 d . . .
C38 C 0.0317(4) 0.1538(10) 1.0611(2) 0.044(2) Uani 1 1 d . . .
C39 C 0.1234(4) 0.2000(10) 1.0884(2) 0.046(2) Uani 1 1 d . . .
C40 C 0.0949(3) 0.1933(9) 1.02742(19) 0.038(2) Uani 1 1 d . . .
C41 C 0.1475(3) 0.2260(10) 1.02436(19) 0.044(2) Uani 1 1 d . . .
H41 H 0.1751 0.2392 1.0432 0.052 Uiso 1 1 calc . . .
C42 C 0.1577(3) 0.2377(9) 0.99522(18) 0.0376(18) Uani 1 1 d . . .
H42 H 0.1923 0.2604 0.9942 0.045 Uiso 1 1 calc . . .
C43 C 0.1174(3) 0.2166(9) 0.9653(2) 0.041(2) Uani 1 1 d . . .
C44 C 0.0650(3) 0.1845(10) 0.9679(2) 0.039(2) Uani 1 1 d . . .
H44 H 0.0376 0.1709 0.9490 0.047 Uiso 1 1 calc . . .
C45 C 0.0545(3) 0.1736(10) 0.9976(2) 0.041(2) Uani 1 1 d . . .
H45 H 0.0198 0.1526 0.9986 0.049 Uiso 1 1 calc . . .
C46 C 0.1291(3) 0.2299(10) 0.93451(19) 0.041(2) Uani 1 1 d . . .
C47 C 0.0892(4) 0.2133(10) 0.9043(2) 0.048(2) Uani 1 1 d . . .
C48 C 0.1812(3) 0.2631(10) 0.93211(18) 0.043(2) Uani 1 1 d . . .
C49 C 0.9552(4) 0.4654(10) 0.0531(2) 0.052(2) Uani 1 1 d . . .
C50 C 0.8992(4) 0.4362(10) 0.0492(2) 0.049(2) Uani 1 1 d . . .
C51 C 0.9860(4) 0.4666(12) 0.0869(3) 0.062(3) Uani 1 1 d . . .
C52 C 0.9770(4) 0.4821(9) 0.0269(2) 0.050(2) Uani 1 1 d . . .
C53 C 1.0335(4) 0.5072(9) 0.0322(2) 0.050(2) Uani 1 1 d . . .
H53 H 1.0553 0.5120 0.0535 0.060 Uiso 1 1 calc . . .
C54 C 0.9453(3) 0.4763(10) -0.0066(2) 0.049(2) Uani 1 1 d . . .
H54 H 0.9086 0.4604 -0.0106 0.059 Uiso 1 1 calc . . .

loop_
_atom_site_aniso_label
_atom_site_aniso_U_11
_atom_site_aniso_U_22
_atom_site_aniso_U_33
_atom_site_aniso_U_23
_atom_site_aniso_U_13
_atom_site_aniso_U_12
Ag 0.0347(3) 0.0431(4) 0.0366(3) 0.0034(3) 0.0092(2) 0.0002(3)
C2 0.045(2) 0.051(2) 0.042(2) 0.0042(17) 0.0029(16) 0.0018(17)
C3 0.045(2) 0.051(2) 0.042(2) 0.0042(17) 0.0029(16) 0.0018(17)
C4 0.045(2) 0.051(2) 0.042(2) 0.0042(17) 0.0029(16) 0.0018(17)
C5 0.045(2) 0.051(2) 0.042(2) 0.0042(17) 0.0029(16) 0.0018(17)
C6 0.045(2) 0.051(2) 0.042(2) 0.0042(17) 0.0029(16) 0.0018(17)
C7 0.045(2) 0.051(2) 0.042(2) 0.0042(17) 0.0029(16) 0.0018(17)
C8 0.045(2) 0.051(2) 0.042(2) 0.0042(17) 0.0029(16) 0.0018(17)
C10 0.045(2) 0.051(2) 0.042(2) 0.0042(17) 0.0029(16) 0.0018(17)
C11 0.045(2) 0.051(2) 0.042(2) 0.0042(17) 0.0029(16) 0.0018(17)
C12 0.045(2) 0.051(2) 0.042(2) 0.0042(17) 0.0029(16) 0.0018(17)
C14 0.049(2) 0.052(2) 0.048(2) -0.0009(18) 0.0197(16) -0.0031(18)
C15 0.049(2) 0.052(2) 0.048(2) -0.0009(18) 0.0197(16) -0.0031(18)
C16 0.049(2) 0.052(2) 0.048(2) -0.0009(18) 0.0197(16) -0.0031(18)
C17 0.049(2) 0.052(2) 0.048(2) -0.0009(18) 0.0197(16) -0.0031(18)
C18 0.049(2) 0.052(2) 0.048(2) -0.0009(18) 0.0197(16) -0.0031(18)
C19 0.049(2) 0.052(2) 0.048(2) -0.0009(18) 0.0197(16) -0.0031(18)
C20 0.049(2) 0.052(2) 0.048(2) -0.0009(18) 0.0197(16) -0.0031(18)
C22 0.049(2) 0.052(2) 0.048(2) -0.0009(18) 0.0197(16) -0.0031(18)
C23 0.049(2) 0.052(2) 0.048(2) -0.0009(18) 0.0197(16) -0.0031(18)
C24 0.049(2) 0.052(2) 0.048(2) -0.0009(18) 0.0197(16) -0.0031(18)
C2' 0.045(2) 0.051(2) 0.042(2) 0.0042(17) 0.0029(16) 0.0018(17)
C3' 0.045(2) 0.051(2) 0.042(2) 0.0042(17) 0.0029(16) 0.0018(17)
C4' 0.045(2) 0.051(2) 0.042(2) 0.0042(17) 0.0029(16) 0.0018(17)
C5' 0.045(2) 0.051(2) 0.042(2) 0.0042(17) 0.0029(16) 0.0018(17)
C6' 0.045(2) 0.051(2) 0.042(2) 0.0042(17) 0.0029(16) 0.0018(17)
C7' 0.045(2) 0.051(2) 0.042(2) 0.0042(17) 0.0029(16) 0.0018(17)
C8' 0.045(2) 0.051(2) 0.042(2) 0.0042(17) 0.0029(16) 0.0018(17)
C10' 0.045(2) 0.051(2) 0.042(2) 0.0042(17) 0.0029(16) 0.0018(17)
C11' 0.045(2) 0.051(2) 0.042(2) 0.0042(17) 0.0029(16) 0.0018(17)
C12' 0.045(2) 0.051(2) 0.042(2) 0.0042(17) 0.0029(16) 0.0018(17)
C14' 0.049(2) 0.052(2) 0.048(2) -0.0009(18) 0.0197(16) -0.0031(18)
C15' 0.049(2) 0.052(2) 0.048(2) -0.0009(18) 0.0197(16) -0.0031(18)
C16' 0.049(2) 0.052(2) 0.048(2) -0.0009(18) 0.0197(16) -0.0031(18)
C17' 0.049(2) 0.052(2) 0.048(2) -0.0009(18) 0.0197(16) -0.0031(18)
C18' 0.049(2) 0.052(2) 0.048(2) -0.0009(18) 0.0197(16) -0.0031(18)
C19' 0.049(2) 0.052(2) 0.048(2) -0.0009(18) 0.0197(16) -0.0031(18)
C20' 0.049(2) 0.052(2) 0.048(2) -0.0009(18) 0.0197(16) -0.0031(18)
C22' 0.049(2) 0.052(2) 0.048(2) -0.0009(18) 0.0197(16) -0.0031(18)
C23' 0.049(2) 0.052(2) 0.048(2) -0.0009(18) 0.0197(16) -0.0031(18)
C24' 0.049(2) 0.052(2) 0.048(2) -0.0009(18) 0.0197(16) -0.0031(18)
N1 0.047(5) 0.041(5) 0.047(4) 0.001(3) 0.004(4) 0.007(4)
N2 0.054(5) 0.032(4) 0.039(4) -0.001(3) 0.010(3) 0.000(4)
N3 0.052(4) 0.043(5) 0.037(4) 0.003(3) 0.016(4) 0.008(4)
N4 0.048(4) 0.043(5) 0.049(4) 0.010(4) 0.028(4) 0.008(4)
N5 0.045(5) 0.063(5) 0.051(5) 0.001(4) 0.012(4) 0.001(4)
N6 0.051(5) 0.094(8) 0.052(5) 0.000(5) -0.001(4) -0.014(5)
N7 0.083(7) 0.108(8) 0.046(5) -0.010(5) 0.018(5) -0.025(6)
N8 0.055(5) 0.065(6) 0.085(6) 0.002(5) 0.038(5) 0.002(5)
N9 0.056(5) 0.068(6) 0.059(5) -0.011(4) 0.017(4) -0.006(5)
N10 0.056(5) 0.094(7) 0.043(4) -0.010(5) 0.013(4) -0.017(5)
N11 0.049(5) 0.109(8) 0.040(4) 0.006(5) 0.003(4) -0.019(5)
N12 0.049(5) 0.072(6) 0.044(4) -0.014(4) 0.012(3) -0.008(4)
N13 0.045(5) 0.067(6) 0.074(6) -0.006(5) -0.002(4) -0.002(5)
N14 0.073(7) 0.117(9) 0.063(6) -0.004(6) 0.000(5) -0.029(6)
C1 0.044(6) 0.040(6) 0.070(6) 0.005(5) 0.007(5) -0.002(5)
C25 0.038(5) 0.039(5) 0.040(5) 0.001(4) 0.001(4) -0.002(4)
C9 0.048(5) 0.044(6) 0.047(5) 0.009(4) 0.006(4) 0.007(4)
C13 0.057(6) 0.042(5) 0.036(5) 0.000(4) 0.014(4) 0.003(5)
C21 0.049(5) 0.043(6) 0.037(4) 0.007(4) 0.015(4) -0.008(4)
C26 0.047(5) 0.049(6) 0.040(5) -0.006(4) 0.006(4) -0.006(4)
C27 0.051(6) 0.050(6) 0.026(4) -0.005(4) 0.004(4) 0.007(5)
C28 0.041(5) 0.031(5) 0.048(5) -0.002(4) 0.007(4) 0.003(4)
C29 0.042(5) 0.039(5) 0.048(5) -0.003(4) 0.003(4) -0.004(4)
C30 0.038(5) 0.046(6) 0.042(5) -0.002(4) 0.012(4) -0.002(4)
C31 0.043(5) 0.034(5) 0.043(5) 0.000(4) 0.006(4) 0.003(4)
C32 0.039(5) 0.040(5) 0.036(5) -0.002(4) 0.001(4) -0.001(4)
C33 0.038(5) 0.043(6) 0.040(5) 0.002(4) 0.003(4) 0.004(4)
C34 0.045(5) 0.051(6) 0.039(5) -0.003(4) 0.015(4) -0.005(4)
C35 0.070(7) 0.060(7) 0.045(5) 0.000(5) 0.029(5) -0.010(5)
C36 0.062(7) 0.048(6) 0.041(5) -0.003(4) 0.013(5) 0.005(5)
C37 0.042(5) 0.043(5) 0.040(5) -0.007(4) 0.010(4) 0.002(4)
C38 0.044(6) 0.050(6) 0.038(5) -0.005(4) 0.010(4) -0.004(4)
C39 0.052(6) 0.049(6) 0.040(5) -0.005(4) 0.019(4) -0.003(4)
C40 0.045(5) 0.035(5) 0.032(4) -0.008(4) 0.006(4) 0.003(4)
C41 0.034(4) 0.051(6) 0.039(4) -0.005(4) -0.002(3) -0.007(4)
C42 0.036(4) 0.036(5) 0.038(4) -0.010(4) 0.005(3) -0.004(4)
C43 0.036(4) 0.041(5) 0.040(4) 0.000(4) 0.000(3) -0.002(4)
C44 0.030(4) 0.043(5) 0.038(5) -0.004(4) -0.005(4) 0.001(4)
C45 0.036(5) 0.042(5) 0.045(5) -0.007(4) 0.009(4) 0.000(4)
C46 0.039(4) 0.046(6) 0.037(4) -0.004(4) 0.006(3) -0.004(4)
C47 0.047(5) 0.061(7) 0.038(5) 0.000(4) 0.015(4) -0.013(5)
C48 0.045(5) 0.049(6) 0.034(4) 0.000(4) 0.008(3) 0.007(5)
C49 0.043(5) 0.047(6) 0.059(6) -0.002(5) -0.001(5) 0.003(5)
C50 0.052(6) 0.035(5) 0.053(6) -0.005(4) -0.001(5) -0.005(5)
C51 0.044(6) 0.077(8) 0.056(6) 0.003(6) -0.002(5) -0.009(5)
C52 0.048(5) 0.032(5) 0.058(6) -0.003(4) -0.008(5) -0.008(4)
C53 0.048(5) 0.036(5) 0.056(6) -0.009(4) -0.005(4) -0.007(4)
C54 0.030(5) 0.048(6) 0.059(6) 0.009(5) -0.005(4) 0.010(4)

loop_
_atom_type_symbol
_atom_type_description
_atom_type_scat_dispersion_real
_atom_type_scat_dispersion_imag
_atom_type_scat_source
C C 0.0181 0.0091 'International Tables Vol C Tables 4.2.6.8 and 6.1.1.4'
H H 0.0000 0.0000 'International Tables Vol C Tables 4.2.6.8 and 6.1.1.4'
Ag Ag 0.1306 4.2820 'International Tables Vol C Tables 4.2.6.8 and 6.1.1.4'
N N 0.0311 0.0180 'International Tables Vol C Tables 4.2.6.8 and 6.1.1.4'

loop_
_geom_angle_atom_site_label_1
_geom_angle_atom_site_label_2
_geom_angle_atom_site_label_3
_geom_angle
_geom_angle_site_symmetry_1
_geom_angle_site_symmetry_3
_geom_angle_publ_flag
C1 Ag C21 97.1(4) . . ?
C1 Ag C9 122.4(4) . 4_545 ?
C21 Ag C9 108.1(3) . 4_545 ?
C1 Ag C13 108.3(4) . 4 ?
C21 Ag C13 121.6(3) . 4 ?
C9 Ag C13 100.9(3) 4_545 4 ?
N1 C2 C3 108.2(19) . . ?
N1 C2 C7 107.7(19) . . ?
C3 C2 C7 113.0(19) . . ?
N1 C2 C10 105.6(18) . . ?
C3 C2 C10 111.2(17) . . ?
C7 C2 C10 110.9(17) . . ?
C2 C3 C4 112.0(15) . . ?
C2 C3 H3A 109.3 . . ?
C4 C3 H3A 109.2 . . ?
C2 C3 H3B 109.8 . . ?
C4 C3 H3B 108.9 . . ?
H3A C3 H3B 107.5 . . ?
C3 C4 C5 110.0(14) . . ?
C3 C4 H4A 109.5 . . ?
C5 C4 H4A 108.7 . . ?
C3 C4 H4B 110.3 . . ?
C5 C4 H4B 109.7 . . ?
H4A C4 H4B 108.7 . . ?
C6 C5 C8 111.5(13) . . ?
C6 C5 C4 109.8(14) . . ?
C8 C5 C4 110.1(13) . . ?
C6 C5 H5 107.7 . . ?
C8 C5 H5 108.4 . . ?
C4 C5 H5 109.3 . . ?
C5 C6 C7 111.4(14) . . ?
C5 C6 H6A 110.1 . . ?
C7 C6 H6A 109.9 . . ?
C5 C6 H6B 108.8 . . ?
C7 C6 H6B 109.2 . . ?
H6A C6 H6B 107.3 . . ?
C2 C7 C6 109.8(15) . . ?
C2 C7 H7A 109.6 . . ?
C6 C7 H7A 109.7 . . ?
C2 C7 H7B 110.2 . . ?
C6 C7 H7B 109.4 . . ?
H7A C7 H7B 108.1 . . ?
N2 C8 C11 107.0(18) . . ?
N2 C8 C5 113.2(17) . . ?
C11 C8 C5 111.0(16) . . ?
N2 C8 C12 108.6(17) . . ?
C11 C8 C12 107(2) . . ?
C5 C8 C12 109.9(16) . . ?
C2 C10 H10A 109.4 . . ?
C2 C10 H10B 109.5 . . ?
H10A C10 H10B 109.9 . . ?
C2 C10 H10C 109.3 . . ?
H10A C10 H10C 109.4 . . ?
H10B C10 H10C 109.4 . . ?
C8 C11 H11A 109.2 . . ?
C8 C11 H11B 110.3 . . ?
H11A C11 H11B 110.1 . . ?
C8 C11 H11C 109.3 . . ?
H11A C11 H11C 108.5 . . ?
H11B C11 H11C 109.4 . . ?
C8 C12 H12A 110.0 . . ?
C8 C12 H12B 110.2 . . ?
H12A C12 H12B 108.9 . . ?
C8 C12 H12C 109.9 . . ?
H12A C12 H12C 108.9 . . ?
H12B C12 H12C 108.8 . . ?
N3 C14 C19 105.8(15) . . ?
N3 C14 C22 107.8(14) . . ?
C19 C14 C22 112.0(14) . . ?
N3 C14 C15 108.1(15) . . ?
C19 C14 C15 112.1(14) . . ?
C22 C14 C15 110.8(14) . . ?
C16 C15 C14 112.5(13) . . ?
C16 C15 H15A 109.2 . . ?
C14 C15 H15A 108.8 . . ?
C16 C15 H15B 109.4 . . ?
C14 C15 H15B 108.9 . . ?
H15A C15 H15B 108.0 . . ?
C15 C16 C17 111.2(13) . . ?
C15 C16 H16A 109.2 . . ?
C17 C16 H16A 109.4 . . ?
C15 C16 H16B 109.6 . . ?
C17 C16 H16B 109.6 . . ?
H16A C16 H16B 107.8 . . ?
C20 C17 C16 112.7(11) . . ?
C20 C17 C18 111.4(11) . . ?
C16 C17 C18 110.1(12) . . ?
C20 C17 H17 107.3 . . ?
C16 C17 H17 107.7 . . ?
C18 C17 H17 107.4 . . ?
C17 C18 C19 110.0(12) . . ?
C17 C18 H18A 110.3 . . ?
C19 C18 H18A 110.1 . . ?
C17 C18 H18B 109.5 . . ?
C19 C18 H18B 109.2 . . ?
H18A C18 H18B 107.7 . . ?
C14 C19 C18 112.2(12) . . ?
C14 C19 H19A 109.4 . . ?
C18 C19 H19A 109.6 . . ?
C14 C19 H19B 108.9 . . ?
C18 C19 H19B 108.8 . . ?
H19A C19 H19B 107.9 . . ?
N4 C20 C17 110.0(14) . . ?
N4 C20 C24 109.0(14) . . ?
C17 C20 C24 112.3(13) . . ?
N4 C20 C23 104.2(13) . . ?
C17 C20 C23 111.1(13) . . ?
C24 C20 C23 109.9(15) . . ?
C14 C22 H22A 109.7 . . ?
C14 C22 H22B 109.7 . . ?
H22A C22 H22B 109.6 . . ?
C14 C22 H22C 109.5 . . ?
H22A C22 H22C 109.1 . . ?
H22B C22 H22C 109.3 . . ?
C20 C23 H23A 109.7 . . ?
C20 C23 H23B 109.4 . . ?
H23A C23 H23B 108.2 . . ?
C20 C23 H23C 110.6 . . ?
H23A C23 H23C 109.3 . . ?
H23B C23 H23C 109.5 . . ?
C20 C24 H24A 110.1 . . ?
C20 C24 H24B 109.4 . . ?
H24A C24 H24B 109.0 . . ?
C20 C24 H24C 109.6 . . ?
H24A C24 H24C 109.8 . . ?
H24B C24 H24C 109.0 . . ?
N2 C2' C7' 108.5(12) . . ?
N2 C2' C3' 107.1(11) . . ?
C7' C2' C3' 110.3(12) . . ?
N2 C2' C10' 107.7(11) . . ?
C7' C2' C10' 112.7(11) . . ?
C3' C2' C10' 110.3(12) . . ?
C4' C3' C2' 113.1(11) . . ?
C4' C3' H3'1 108.6 . . ?
C2' C3' H3'1 109.0 . . ?
C4' C3' H3'2 109.0 . . ?
C2' C3' H3'2 109.1 . . ?
H3'1 C3' H3'2 107.9 . . ?
C5' C4' C3' 111.2(10) . . ?
C5' C4' H4'1 109.4 . . ?
C3' C4' H4'1 109.8 . . ?
C5' C4' H4'2 109.2 . . ?
C3' C4' H4'2 109.4 . . ?
H4'1 C4' H4'2 107.8 . . ?
C8' C5' C4' 113.1(10) . . ?
C8' C5' C6' 112.3(10) . . ?
C4' C5' C6' 108.9(10) . . ?
C8' C5' H5' 107.3 . . ?
C4' C5' H5' 107.6 . . ?
C6' C5' H5' 107.4 . . ?
C5' C6' C7' 109.9(11) . . ?
C5' C6' H6'1 110.0 . . ?
C7' C6' H6'1 109.9 . . ?
C5' C6' H6'2 109.5 . . ?
C7' C6' H6'2 109.8 . . ?
H6'1 C6' H6'2 107.7 . . ?
C2' C7' C6' 111.7(11) . . ?
C2' C7' H7'1 108.9 . . ?
C6' C7' H7'1 109.3 . . ?
C2' C7' H7'2 109.3 . . ?
C6' C7' H7'2 109.5 . . ?
H7'1 C7' H7'2 108.0 . . ?
N1 C8' C5' 109.7(12) . . ?
N1 C8' C11' 107.0(12) . . ?
C5' C8' C11' 112.0(13) . . ?
N1 C8' C12' 106.9(13) . . ?
C5' C8' C12' 110.6(12) . . ?
C11' C8' C12' 110.4(13) . . ?
C2' C10' H10D 109.5 . . ?
C2' C10' H10E 109.0 . . ?
H10D C10' H10E 109.4 . . ?
C2' C10' H10F 109.5 . . ?
H10D C10' H10F 109.9 . . ?
H10E C10' H10F 109.5 . . ?
C8' C11' H11D 109.6 . . ?
C8' C11' H11E 109.2 . . ?
H11D C11' H11E 109.6 . . ?
C8' C11' H11F 109.4 . . ?
H11D C11' H11F 109.4 . . ?
H11E C11' H11F 109.5 . . ?
C8' C12' H12D 109.5 . . ?
C8' C12' H12E 109.9 . . ?
H12D C12' H12E 109.6 . . ?
C8' C12' H12F 109.1 . . ?
H12D C12' H12F 109.1 . . ?
H12E C12' H12F 109.6 . . ?
N4 C14' C15' 105.5(15) . . ?
N4 C14' C19' 106.0(15) . . ?
C15' C14' C19' 113.1(15) . . ?
N4 C14' C22' 106.5(15) . . ?
C15' C14' C22' 112.8(14) . . ?
C19' C14' C22' 112.2(14) . . ?
C14' C15' C16' 113.7(13) . . ?
C14' C15' H15C 108.5 . . ?
C16' C15' H15C 108.7 . . ?
C14' C15' H15D 108.9 . . ?
C16' C15' H15D 109.2 . . ?
H15C C15' H15D 107.7 . . ?
C17' C16' C15' 112.0(12) . . ?
C17' C16' H16C 109.4 . . ?
C15' C16' H16C 109.1 . . ?
C17' C16' H16D 109.0 . . ?
C15' C16' H16D 109.1 . . ?
H16C C16' H16D 108.1 . . ?
C18' C17' C16' 111.1(13) . . ?
C18' C17' C20' 111.6(12) . . ?
C16' C17' C20' 111.0(12) . . ?
C18' C17' H17' 107.5 . . ?
C16' C17' H17' 107.8 . . ?
C20' C17' H17' 107.6 . . ?
C17' C18' C19' 110.7(14) . . ?
C17' C18' H18C 109.5 . . ?
C19' C18' H18C 109.4 . . ?
C17' C18' H18D 109.8 . . ?
C19' C18' H18D 109.5 . . ?
H18C C18' H18D 107.9 . . ?
C14' C19' C18' 113.1(14) . . ?
C14' C19' H19C 109.1 . . ?
C18' C19' H19C 109.0 . . ?
C14' C19' H19D 109.2 . . ?
C18' C19' H19D 109.0 . . ?
H19C C19' H19D 107.3 . . ?
N3 C20' C23' 105.4(15) . . ?
N3 C20' C24' 105.7(15) . . ?
C23' C20' C24' 109.2(17) . . ?
N3 C20' C17' 114.1(16) . . ?
C23' C20' C17' 110.7(15) . . ?
C24' C20' C17' 111.4(15) . . ?
C14' C22' H22D 109.9 . . ?
C14' C22' H22E 109.5 . . ?
H22D C22' H22E 109.5 . . ?
C14' C22' H22F 109.6 . . ?
H22D C22' H22F 109.3 . . ?
H22E C22' H22F 109.0 . . ?
C20' C23' H23D 109.1 . . ?
C20' C23' H23E 109.7 . . ?
H23D C23' H23E 108.5 . . ?
C20' C23' H23F 110.2 . . ?
H23D C23' H23F 109.3 . . ?
H23E C23' H23F 110.0 . . ?
C20' C24' H24D 109.7 . . ?
C20' C24' H24E 109.8 . . ?
H24D C24' H24E 109.3 . . ?
C20' C24' H24F 109.8 . . ?
H24D C24' H24F 109.1 . . ?
H24E C24' H24F 109.2 . . ?
C1 N1 C2 179.0(12) . . ?
C1 N1 C8' 177.1(10) . . ?
C2 N1 C8' 2.5(12) . . ?
C9 N2 C8 178.6(11) . . ?
C9 N2 C2' 174.0(10) . . ?
C8 N2 C2' 5.0(11) . . ?
C13 N3 C20' 178.4(11) . . ?
C13 N3 C14 177.5(10) . . ?
C20' N3 C14 4.0(10) . . ?
C21 N4 C14' 177.4(11) . . ?
C21 N4 C20 176.0(10) . . ?
C14' N4 C20 6.6(10) . . ?
N1 C1 Ag 171.9(9) . . ?
C28 C25 C26 121.8(8) . . ?
C28 C25 C27 121.5(7) . . ?
C26 C25 C27 116.5(8) . . ?
N2 C9 Ag 167.9(8) . 4 ?
N3 C13 Ag 168.0(8) . 4_545 ?
N4 C21 Ag 169.6(8) . . ?
N6 C26 C25 176.7(11) . . ?
N5 C27 C25 178.2(10) . . ?
C25 C28 C33 120.5(8) . . ?
C25 C28 C29 121.7(7) . . ?
C33 C28 C29 117.8(8) . . ?
C30 C29 C28 119.7(8) . . ?
C30 C29 H29 120.1 . . ?
C28 C29 H29 120.1 . . ?
C29 C30 C31 123.4(8) . . ?
C29 C30 H30 118.2 . . ?
C31 C30 H30 118.4 . . ?
C34 C31 C30 121.5(8) . . ?
C34 C31 C32 122.5(8) . . ?
C30 C31 C32 116.0(7) . . ?
C33 C32 C31 121.5(7) . . ?
C33 C32 H32 119.2 . . ?
C31 C32 H32 119.3 . . ?
C32 C33 C28 121.4(8) . . ?
C32 C33 H33 119.4 . . ?
C28 C33 H33 119.2 . . ?
C31 C34 C36 122.7(8) . . ?
C31 C34 C35 120.4(8) . . ?
C36 C34 C35 116.9(7) . . ?
N7 C35 C34 179.3(10) . . ?
N8 C36 C34 176.7(10) . . ?
C38 C37 C40 121.7(8) . . ?
C38 C37 C39 115.7(8) . . ?
C40 C37 C39 122.6(8) . . ?
N9 C38 C37 176.9(11) . . ?
N10 C39 C37 179.4(12) . . ?
C37 C40 C41 121.9(7) . . ?
C37 C40 C45 121.7(8) . . ?
C41 C40 C45 116.5(7) . . ?
C42 C41 C40 121.4(7) . . ?
C42 C41 H41 119.3 . . ?
C40 C41 H41 119.3 . . ?
C41 C42 C43 122.3(8) . . ?
C41 C42 H42 118.9 . . ?
C43 C42 H42 118.9 . . ?
C46 C43 C44 121.6(7) . . ?
C46 C43 C42 121.4(7) . . ?
C44 C43 C42 116.9(7) . . ?
C45 C44 C43 120.8(7) . . ?
C45 C44 H44 119.4 . . ?
C43 C44 H44 119.8 . . ?
C44 C45 C40 122.1(8) . . ?
C44 C45 H45 118.9 . . ?
C40 C45 H45 118.9 . . ?
C48 C46 C43 121.2(7) . . ?
C48 C46 C47 116.4(7) . . ?
C43 C46 C47 122.4(7) . . ?
N11 C47 C46 178.7(11) . . ?
N12 C48 C46 178.7(10) . . ?
C52 C49 C50 122.6(8) . . ?
C52 C49 C51 123.9(9) . . ?
C50 C49 C51 113.4(9) . . ?
N13 C50 C49 177.9(11) . . ?
N14 C51 C49 176.4(12) . . ?
C49 C52 C53 120.2(8) . . ?
C49 C52 C54 122.4(9) . . ?
C53 C52 C54 117.3(9) . . ?
C54 C53 C52 120.2(8) 5_765 . ?
C54 C53 H53 120.3 5_765 . ?
C52 C53 H53 119.5 . . ?
C53 C54 C52 122.5(8) 5_765 . ?
C53 C54 H54 118.8 5_765 . ?
C52 C54 H54 118.7 . . ?

loop_
_geom_bond_atom_site_label_1
_geom_bond_atom_site_label_2
_geom_bond_distance
_geom_bond_site_symmetry_2
_geom_bond_publ_flag
Ag C1 2.207(10) . ?
Ag C21 2.213(8) . ?
Ag C9 2.230(9) 4_545 ?
Ag C13 2.239(9) 4 ?
C2 N1 1.46(4) . ?
C2 C3 1.527(18) . ?
C2 C7 1.541(19) . ?
C2 C10 1.543(18) . ?
C3 C4 1.550(17) . ?
C3 H3A 0.9774 . ?
C3 H3B 0.9673 . ?
C4 C5 1.550(17) . ?
C4 H4A 0.9775 . ?
C4 H4B 0.9556 . ?
C5 C6 1.531(16) . ?
C5 C8 1.543(17) . ?
C5 H5 0.9897 . ?
C6 C7 1.547(17) . ?
C6 H6A 0.9700 . ?
C6 H6B 0.9793 . ?
C7 H7A 0.9721 . ?
C7 H7B 0.9688 . ?
C8 N2 1.44(4) . ?
C8 C11 1.535(18) . ?
C8 C12 1.546(18) . ?
C10 H10A 0.9571 . ?
C10 H10B 0.9577 . ?
C10 H10C 0.9637 . ?
C11 H11A 0.9616 . ?
C11 H11B 0.9508 . ?
C11 H11C 0.9703 . ?
C12 H12A 0.9623 . ?
C12 H12B 0.9641 . ?
C12 H12C 0.9644 . ?
C14 N3 1.48(3) . ?
C14 C19 1.522(16) . ?
C14 C22 1.539(16) . ?
C14 C15 1.544(17) . ?
C15 C16 1.535(16) . ?
C15 H15A 0.9708 . ?
C15 H15B 0.9667 . ?
C16 C17 1.536(15) . ?
C16 H16A 0.9720 . ?
C16 H16B 0.9702 . ?
C17 C20 1.534(15) . ?
C17 C18 1.539(15) . ?
C17 H17 0.9768 . ?
C18 C19 1.543(16) . ?
C18 H18A 0.9663 . ?
C18 H18B 0.9802 . ?
C19 H19A 0.9677 . ?
C19 H19B 0.9718 . ?
C20 N4 1.49(3) . ?
C20 C24 1.536(16) . ?
C20 C23 1.535(16) . ?
C22 H22A 0.9606 . ?
C22 H22B 0.9579 . ?
C22 H22C 0.9643 . ?
C23 H23A 0.9690 . ?
C23 H23B 0.9664 . ?
C23 H23C 0.9527 . ?
C24 H24A 0.9582 . ?
C24 H24B 0.9675 . ?
C24 H24C 0.9583 . ?
C2' N2 1.50(2) . ?
C2' C7' 1.521(14) . ?
C2' C3' 1.536(15) . ?
C2' C10' 1.548(14) . ?
C3' C4' 1.537(14) . ?
C3' H3'1 0.9717 . ?
C3' H3'2 0.9665 . ?
C4' C5' 1.534(13) . ?
C4' H4'1 0.9693 . ?
C4' H4'2 0.9739 . ?
C5' C8' 1.524(14) . ?
C5' C6' 1.550(14) . ?
C5' H5' 0.9805 . ?
C6' C7' 1.551(15) . ?
C6' H6'1 0.9702 . ?
C6' H6'2 0.9764 . ?
C7' H7'1 0.9739 . ?
C7' H7'2 0.9654 . ?
C8' N1 1.49(3) . ?
C8' C11' 1.539(15) . ?
C8' C12' 1.555(15) . ?
C10' H10D 0.9584 . ?
C10' H10E 0.9623 . ?
C10' H10F 0.9569 . ?
C11' H11D 0.9599 . ?
C11' H11E 0.9589 . ?
C11' H11F 0.9606 . ?
C12' H12D 0.9626 . ?
C12' H12E 0.9563 . ?
C12' H12F 0.9618 . ?
C14' N4 1.46(3) . ?
C14' C15' 1.508(17) . ?
C14' C19' 1.518(17) . ?
C14' C22' 1.538(16) . ?
C15' C16' 1.539(16) . ?
C15' H15C 0.9761 . ?
C15' H15D 0.9637 . ?
C16' C17' 1.533(16) . ?
C16' H16C 0.9661 . ?
C16' H16D 0.9715 . ?
C17' C18' 1.529(16) . ?
C17' C20' 1.545(16) . ?
C17' H17' 0.9791 . ?
C18' C19' 1.537(17) . ?
C18' H18C 0.9746 . ?
C18' H18D 0.9679 . ?
C19' H19C 0.9729 . ?
C19' H19D 0.9724 . ?
C20' N3 1.47(3) . ?
C20' C23' 1.526(17) . ?
C20' C24' 1.537(17) . ?
C22' H22D 0.9580 . ?
C22' H22E 0.9616 . ?
C22' H22F 0.9642 . ?
C23' H23D 0.9695 . ?
C23' H23E 0.9618 . ?
C23' H23F 0.9521 . ?
C24' H24D 0.9621 . ?
C24' H24E 0.9606 . ?
C24' H24F 0.9621 . ?
N1 C1 1.139(11) . ?
N2 C9 1.140(10) . ?
N3 C13 1.125(11) . ?
N4 C21 1.149(10) . ?
N5 C27 1.150(11) . ?
N6 C26 1.146(11) . ?
N7 C35 1.164(12) . ?
N8 C36 1.155(12) . ?
N9 C38 1.162(11) . ?
N10 C39 1.155(11) . ?
N11 C47 1.156(11) . ?
N12 C48 1.157(11) . ?
N13 C50 1.135(12) . ?
N14 C51 1.130(12) . ?
C25 C28 1.391(12) . ?
C25 C26 1.424(11) . ?
C25 C27 1.430(13) . ?
C9 Ag 2.230(9) 4 ?
C13 Ag 2.239(9) 4_545 ?
C28 C33 1.435(11) . ?
C28 C29 1.452(12) . ?
C29 C30 1.331(12) . ?
C29 H29 0.9325 . ?
C30 C31 1.441(11) . ?
C30 H30 0.9303 . ?
C31 C34 1.355(11) . ?
C31 C32 1.447(12) . ?
C32 C33 1.341(11) . ?
C32 H32 0.9279 . ?
C33 H33 0.9288 . ?
C34 C36 1.434(13) . ?
C34 C35 1.437(13) . ?
C37 C38 1.403(12) . ?
C37 C40 1.406(11) . ?
C37 C39 1.428(12) . ?
C40 C41 1.433(12) . ?
C40 C45 1.427(11) . ?
C41 C42 1.326(11) . ?
C41 H41 0.9271 . ?
C42 C43 1.430(11) . ?
C42 H42 0.9328 . ?
C43 C46 1.411(11) . ?
C43 C44 1.423(12) . ?
C44 C45 1.348(12) . ?
C44 H44 0.9340 . ?
C45 H45 0.9274 . ?
C46 C48 1.413(12) . ?
C46 C47 1.428(11) . ?
C49 C52 1.373(14) . ?
C49 C50 1.441(13) . ?
C49 C51 1.444(13) . ?
C52 C53 1.437(12) . ?
C52 C54 1.443(12) . ?
C53 C54 1.342(13) 5_765 ?
C53 H53 0.9309 . ?
C54 C53 1.342(13) 5_765 ?
C54 H54 0.9326 . ?

loop_
_geom_torsion_atom_site_label_1
_geom_torsion_atom_site_label_2
_geom_torsion_atom_site_label_3
_geom_torsion_atom_site_label_4
_geom_torsion
_geom_torsion_site_symmetry_1
_geom_torsion_site_symmetry_2
_geom_torsion_site_symmetry_3
_geom_torsion_site_symmetry_4
_geom_torsion_publ_flag
N1 C2 C3 C4 -66(2) . . . . ?
C7 C2 C3 C4 53(3) . . . . ?
C10 C2 C3 C4 178(2) . . . . ?
C2 C3 C4 C5 -55(3) . . . . ?
C3 C4 C5 C6 58(3) . . . . ?
C3 C4 C5 C8 -179(2) . . . . ?
C8 C5 C6 C7 178(2) . . . . ?
C4 C5 C6 C7 -60(3) . . . . ?
N1 C2 C7 C6 66(2) . . . . ?
C3 C2 C7 C6 -53(3) . . . . ?
C10 C2 C7 C6 -179(2) . . . . ?
C5 C6 C7 C2 57(3) . . . . ?
C6 C5 C8 N2 61(2) . . . . ?
C4 C5 C8 N2 -61(2) . . . . ?
C6 C5 C8 C11 -179(2) . . . . ?
C4 C5 C8 C11 59(3) . . . . ?
C6 C5 C8 C12 -61(3) . . . . ?
C4 C5 C8 C12 177(2) . . . . ?
N3 C14 C15 C16 -65.8(18) . . . . ?
C19 C14 C15 C16 50(3) . . . . ?
C22 C14 C15 C16 176.4(18) . . . . ?
C14 C15 C16 C17 -53(3) . . . . ?
C15 C16 C17 C20 -177.2(19) . . . . ?
C15 C16 C17 C18 58(3) . . . . ?
C20 C17 C18 C19 175.2(16) . . . . ?
C16 C17 C18 C19 -59(2) . . . . ?
N3 C14 C19 C18 65.4(17) . . . . ?
C22 C14 C19 C18 -177.5(17) . . . . ?
C15 C14 C19 C18 -52(2) . . . . ?
C17 C18 C19 C14 57(2) . . . . ?
C16 C17 C20 N4 -58(2) . . . . ?
C18 C17 C20 N4 66.1(17) . . . . ?
C16 C17 C20 C24 -180(2) . . . . ?
C18 C17 C20 C24 -56(2) . . . . ?
C16 C17 C20 C23 57(2) . . . . ?
C18 C17 C20 C23 -179.1(17) . . . . ?
N2 C2' C3' C4' -65.2(14) . . . . ?
C7' C2' C3' C4' 52.7(18) . . . . ?
C10' C2' C3' C4' 177.8(13) . . . . ?
C2' C3' C4' C5' -55(2) . . . . ?
C3' C4' C5' C8' -177.0(14) . . . . ?
C3' C4' C5' C6' 57.4(17) . . . . ?
C8' C5' C6' C7' 174.6(14) . . . . ?
C4' C5' C6' C7' -59.4(17) . . . . ?
N2 C2' C7' C6' 62.4(15) . . . . ?
C3' C2' C7' C6' -54.6(18) . . . . ?
C10' C2' C7' C6' -178.4(14) . . . . ?
C5' C6' C7' C2' 59.1(19) . . . . ?
C4' C5' C8' N1 -63.3(15) . . . . ?
C6' C5' C8' N1 60.4(15) . . . . ?
C4' C5' C8' C11' 55(2) . . . . ?
C6' C5' C8' C11' 179.0(14) . . . . ?
C4' C5' C8' C12' 179.0(15) . . . . ?
C6' C5' C8' C12' -57(2) . . . . ?
N4 C14' C15' C16' -67.6(19) . . . . ?
C19' C14' C15' C16' 48(3) . . . . ?
C22' C14' C15' C16' 176.5(19) . . . . ?
C14' C15' C16' C17' -50(3) . . . . ?
C15' C16' C17' C18' 54(3) . . . . ?
C15' C16' C17' C20' 179.2(19) . . . . ?
C16' C17' C18' C19' -56(3) . . . . ?
C20' C17' C18' C19' 179(2) . . . . ?
N4 C14' C19' C18' 65(2) . . . . ?
C15' C14' C19' C18' -50(3) . . . . ?
C22' C14' C19' C18' -179(2) . . . . ?
C17' C18' C19' C14' 54(3) . . . . ?
C18' C17' C20' N3 63(2) . . . . ?
C16' C17' C20' N3 -62(2) . . . . ?
C18' C17' C20' C23' -179(2) . . . . ?
C16' C17' C20' C23' 57(3) . . . . ?
C18' C17' C20' C24' -57(3) . . . . ?
C16' C17' C20' C24' 179(2) . . . . ?
C3 C2 N1 C1 57(68) . . . . ?
C7 C2 N1 C1 -65(68) . . . . ?
C10 C2 N1 C1 177(100) . . . . ?
C3 C2 N1 C8' -17(23) . . . . ?
C7 C2 N1 C8' -140(24) . . . . ?
C10 C2 N1 C8' 102(24) . . . . ?
C5' C8' N1 C1 -58(21) . . . . ?
C11' C8' N1 C1 -180(100) . . . . ?
C12' C8' N1 C1 62(21) . . . . ?
C5' C8' N1 C2 102(24) . . . . ?
C11' C8' N1 C2 -20(23) . . . . ?
C12' C8' N1 C2 -138(24) . . . . ?
C11 C8 N2 C9 -52(49) . . . . ?
C5 C8 N2 C9 70(49) . . . . ?
C12 C8 N2 C9 -167(100) . . . . ?
C11 C8 N2 C2' -6(11) . . . . ?
C5 C8 N2 C2' 117(12) . . . . ?
C12 C8 N2 C2' -121(12) . . . . ?
C7' C2' N2 C9 49(9) . . . . ?
C3' C2' N2 C9 168(9) . . . . ?
C10' C2' N2 C9 -74(9) . . . . ?
C7' C2' N2 C8 -122(12) . . . . ?
C3' C2' N2 C8 -3(11) . . . . ?
C10' C2' N2 C8 116(12) . . . . ?
C23' C20' N3 C13 -139(41) . . . . ?
C24' C20' N3 C13 106(41) . . . . ?
C17' C20' N3 C13 -17(42) . . . . ?
C23' C20' N3 C14 35(15) . . . . ?
C24' C20' N3 C14 -81(16) . . . . ?
C17' C20' N3 C14 157(17) . . . . ?
C19 C14 N3 C13 92(25) . . . . ?
C22 C14 N3 C13 -28(25) . . . . ?
C15 C14 N3 C13 -148(24) . . . . ?
C19 C14 N3 C20' -84(16) . . . . ?
C22 C14 N3 C20' 156(17) . . . . ?
C15 C14 N3 C20' 36(15) . . . . ?
C15' C14' N4 C21 175(100) . . . . ?
C19' C14' N4 C21 55(23) . . . . ?
C22' C14' N4 C21 -65(23) . . . . ?
C15' C14' N4 C20 0(8) . . . . ?
C19' C14' N4 C20 -120(9) . . . . ?
C22' C14' N4 C20 120(9) . . . . ?
C17 C20 N4 C21 -61(14) . . . . ?
C24 C20 N4 C21 63(14) . . . . ?
C23 C20 N4 C21 -180(100) . . . . ?
C17 C20 N4 C14' 116(9) . . . . ?
C24 C20 N4 C14' -120(9) . . . . ?
C23 C20 N4 C14' -3(8) . . . . ?
C2 N1 C1 Ag 10(72) . . . . ?
C8' N1 C1 Ag 65(24) . . . . ?
C21 Ag C1 N1 42(7) . . . . ?
C9 Ag C1 N1 159(6) 4_545 . . . ?
C13 Ag C1 N1 -85(7) 4 . . . ?
C8 N2 C9 Ag 80(49) . . . 4 ?
C2' N2 C9 Ag 43(12) . . . 4 ?
C20' N3 C13 Ag 178(100) . . . 4_545 ?
C14 N3 C13 Ag 8(27) . . . 4_545 ?
C14' N4 C21 Ag -99(23) . . . . ?
C20 N4 C21 Ag 73(16) . . . . ?
C1 Ag C21 N4 31(4) . . . . ?
C9 Ag C21 N4 -96(4) 4_545 . . . ?
C13 Ag C21 N4 148(4) 4 . . . ?
C28 C25 C26 N6 -109(18) . . . . ?
C27 C25 C26 N6 65(19) . . . . ?
C28 C25 C27 N5 69(33) . . . . ?
C26 C25 C27 N5 -106(33) . . . . ?
C26 C25 C28 C33 176.5(8) . . . . ?
C27 C25 C28 C33 2.2(14) . . . . ?
C26 C25 C28 C29 -1.5(14) . . . . ?
C27 C25 C28 C29 -175.9(8) . . . . ?
C25 C28 C29 C30 176.1(9) . . . . ?
C33 C28 C29 C30 -2.0(13) . . . . ?
C28 C29 C30 C31 -0.2(14) . . . . ?
C29 C30 C31 C34 -176.6(9) . . . . ?
C29 C30 C31 C32 3.3(13) . . . . ?
C34 C31 C32 C33 175.6(9) . . . . ?
C30 C31 C32 C33 -4.4(13) . . . . ?
C31 C32 C33 C28 2.3(14) . . . . ?
C25 C28 C33 C32 -177.2(9) . . . . ?
C29 C28 C33 C32 1.0(13) . . . . ?
C30 C31 C34 C36 -1.3(14) . . . . ?
C32 C31 C34 C36 178.8(9) . . . . ?
C30 C31 C34 C35 176.9(9) . . . . ?
C32 C31 C34 C35 -3.0(14) . . . . ?
C31 C34 C35 N7 178(100) . . . . ?
C36 C34 C35 N7 -4(100) . . . . ?
C31 C34 C36 N8 23(19) . . . . ?
C35 C34 C36 N8 -155(19) . . . . ?
C40 C37 C38 N9 -63(19) . . . . ?
C39 C37 C38 N9 117(19) . . . . ?
C38 C37 C39 N10 -84(97) . . . . ?
C40 C37 C39 N10 95(97) . . . . ?
C38 C37 C40 C41 178.2(9) . . . . ?
C39 C37 C40 C41 -1.1(14) . . . . ?
C38 C37 C40 C45 -1.3(14) . . . . ?
C39 C37 C40 C45 179.4(9) . . . . ?
C37 C40 C41 C42 -179.3(9) . . . . ?
C45 C40 C41 C42 0.3(13) . . . . ?
C40 C41 C42 C43 -1.0(14) . . . . ?
C41 C42 C43 C46 179.9(9) . . . . ?
C41 C42 C43 C44 1.1(13) . . . . ?
C46 C43 C44 C45 -179.3(9) . . . . ?
C42 C43 C44 C45 -0.6(13) . . . . ?
C43 C44 C45 C40 -0.1(15) . . . . ?
C37 C40 C45 C44 179.8(9) . . . . ?
C41 C40 C45 C44 0.3(14) . . . . ?
C44 C43 C46 C48 179.4(9) . . . . ?
C42 C43 C46 C48 0.7(14) . . . . ?
C44 C43 C46 C47 0.5(14) . . . . ?
C42 C43 C46 C47 -178.1(9) . . . . ?
C48 C46 C47 N11 -54(51) . . . . ?
C43 C46 C47 N11 125(50) . . . . ?
C43 C46 C48 N12 41(51) . . . . ?
C47 C46 C48 N12 -140(50) . . . . ?
C52 C49 C50 N13 -134(36) . . . . ?
C51 C49 C50 N13 50(36) . . . . ?
C52 C49 C51 N14 -179(100) . . . . ?
C50 C49 C51 N14 -3(22) . . . . ?
C50 C49 C52 C53 -178.3(9) . . . . ?
C51 C49 C52 C53 -2.2(15) . . . . ?
C50 C49 C52 C54 2.1(15) . . . . ?
C51 C49 C52 C54 178.1(10) . . . . ?
C49 C52 C53 C54 -179.9(9) . . . 5_765 ?
C54 C52 C53 C54 -0.2(15) . . . 5_765 ?
C49 C52 C54 C53 179.9(10) . . . 5_765 ?
C53 C52 C54 C53 0.2(16) . . . 5_765 ?
